data_2233452
loop_
_publ_author_name
'Zhao, Qun'

_publ_section_title
;
 1-[(4-Bromophenyl)(morpholin-4-yl)methyl]naphthalen-2-ol
;
_journal_coeditor_code GK2449
_journal_issue 2
_journal_name_full 'Acta Crystallographica Section E'
_journal_page_first o529
_journal_paper_doi 10.1107/S1600536812002620
_journal_volume 68
_journal_year 2012
_chemical_formula_iupac 'C21 H20 Br N O2'
_chemical_formula_moiety 'C21 H20 Br N O2'
_chemical_formula_sum 'C21 H20 Br N O2'
_chemical_formula_weight 398.29
_chemical_name_systematic
;
1-[(4-Bromophenyl)(morpholin-4-yl)methyl]naphthalen-2-ol
;
_space_group_IT_number 14
_symmetry_cell_setting monoclinic
_symmetry_space_group_name_Hall '-P 2yn'
_symmetry_space_group_name_H-M 'P 1 21/n 1'
_atom_sites_solution_hydrogens geom
_atom_sites_solution_primary direct
_atom_sites_solution_secondary difmap
_audit_creation_method SHELXL-97
_cell_angle_alpha 90.00
_cell_angle_beta 104.55(3)
_cell_angle_gamma 90.00
_cell_formula_units_Z 4
_cell_length_a 11.024(2)
_cell_length_b 12.119(2)
_cell_length_c 13.875(3)
_cell_measurement_reflns_used 4108
_cell_measurement_temperature 293(2)
_cell_measurement_theta_max 27.48
_cell_measurement_theta_min 2.70
_cell_volume 1794.2(6)
_computing_cell_refinement 'CrystalClear (Rigaku, 2005)'
_computing_data_collection 'CrystalClear (Rigaku, 2005)'
_computing_data_reduction 'CrystalClear (Rigaku, 2005)'
_computing_molecular_graphics 'SHELXTL (Sheldrick, 2008)'
_computing_publication_material 'SHELXTL (Sheldrick, 2008)'
_computing_structure_refinement 'SHELXL97 (Sheldrick, 2008)'
_computing_structure_solution 'SHELXS97 (Sheldrick, 2008)'
_diffrn_ambient_temperature 293(2)
_diffrn_detector_area_resol_mean 13.6612
_diffrn_measured_fraction_theta_full 0.999
_diffrn_measured_fraction_theta_max 0.999
_diffrn_measurement_device_type 'Rigaku Mercury2'
_diffrn_measurement_method '\f scan'
_diffrn_radiation_monochromator graphite
_diffrn_radiation_source 'fine-focus sealed tube'
_diffrn_radiation_type MoK\a
_diffrn_radiation_wavelength 0.71073
_diffrn_reflns_av_R_equivalents 0.0587
_diffrn_reflns_av_sigmaI/netI 0.0454
_diffrn_reflns_limit_h_max 14
_diffrn_reflns_limit_h_min -14
_diffrn_reflns_limit_k_max 15
_diffrn_reflns_limit_k_min -15
_diffrn_reflns_limit_l_max 18
_diffrn_reflns_limit_l_min -17
_diffrn_reflns_number 18164
_diffrn_reflns_theta_full 27.48
_diffrn_reflns_theta_max 27.48
_diffrn_reflns_theta_min 3.03
_diffrn_standards_number 0
_exptl_absorpt_coefficient_mu 2.305
_exptl_absorpt_correction_T_max 1.000
_exptl_absorpt_correction_T_min 0.802
_exptl_absorpt_correction_type multi-scan
_exptl_absorpt_process_details '(CrystalClear; Rigaku, 2005)'
_exptl_crystal_colour colorless
_exptl_crystal_density_diffrn 1.474
_exptl_crystal_density_method 'not measured'
_exptl_crystal_description prism
_exptl_crystal_F_000 816
_exptl_crystal_size_max 0.2
_exptl_crystal_size_mid 0.2
_exptl_crystal_size_min 0.2
_refine_diff_density_max 0.242
_refine_diff_density_min -0.481
_refine_ls_extinction_method none
_refine_ls_goodness_of_fit_ref 1.079
_refine_ls_hydrogen_treatment constr
_refine_ls_matrix_type full
_refine_ls_number_parameters 226
_refine_ls_number_reflns 4108
_refine_ls_number_restraints 0
_refine_ls_restrained_S_all 1.079
_refine_ls_R_factor_all 0.0694
_refine_ls_R_factor_gt 0.0447
_refine_ls_shift/su_max 0.001
_refine_ls_shift/su_mean 0.000
_refine_ls_structure_factor_coef Fsqd
_refine_ls_weighting_details 'calc w=1/[\s^2^(Fo^2^)+(0.0357P)^2^+0.6882P] where P=(Fo^2^+2Fc^2^)/3'
_refine_ls_weighting_scheme calc
_refine_ls_wR_factor_gt 0.0920
_refine_ls_wR_factor_ref 0.1017
_reflns_number_gt 3021
_reflns_number_total 4108
_reflns_threshold_expression I>2sigma(I)
_cod_data_source_file gk2449.cif
_cod_data_source_block I
_cod_original_sg_symbol_H-M 'P 21/n'
_cod_database_code 2233452
_cod_database_fobs_code 2233452

loop_
_symmetry_equiv_pos_as_xyz
'x, y, z'
'-x+1/2, y+1/2, -z+1/2'
'-x, -y, -z'
'x-1/2, -y-1/2, z-1/2'

loop_
_atom_site_type_symbol
_atom_site_label
_atom_site_fract_x
_atom_site_fract_y
_atom_site_fract_z
_atom_site_U_iso_or_equiv
_atom_site_adp_type
_atom_site_calc_flag
_atom_site_refinement_flags
_atom_site_occupancy
_atom_site_symmetry_multiplicity
Br Br1 1.13818(3) 0.46528(3) 0.17657(3) 0.05695(13) Uani d . 1 1
O O1 0.44848(19) 0.46722(16) 0.08452(13) 0.0495(5) Uani d . 1 1
H H1A 0.4865 0.5249 0.0822 0.074 Uiso calc R 1 1
N N1 0.54544(19) 0.65629(17) 0.15761(14) 0.0339(5) Uani d . 1 1
C C15 0.9785(2) 0.5011(2) 0.1973(2) 0.0387(6) Uani d . 1 1
C C16 0.9716(2) 0.5484(2) 0.2853(2) 0.0430(7) Uani d . 1 1
H H16A 1.0439 0.5604 0.3356 0.052 Uiso calc R 1 1
O O2 0.41804(19) 0.84827(16) 0.06130(14) 0.0529(5) Uani d . 1 1
C C17 0.8560(2) 0.5779(2) 0.29851(19) 0.0383(6) Uani d . 1 1
H H17A 0.8513 0.6114 0.3578 0.046 Uiso calc R 1 1
C C5 0.5138(3) 0.3376(2) 0.3700(2) 0.0465(7) Uani d . 1 1
C C1 0.5505(2) 0.4867(2) 0.25927(18) 0.0343(6) Uani d . 1 1
C C11 0.6207(2) 0.5910(2) 0.24246(17) 0.0328(5) Uani d . 1 1
H H11A 0.6352 0.6364 0.3027 0.039 Uiso calc R 1 1
C C10 0.5719(2) 0.4394(2) 0.35761(19) 0.0373(6) Uani d . 1 1
C C9 0.6502(3) 0.4891(3) 0.44318(19) 0.0462(7) Uani d . 1 1
H H9A 0.6889 0.5560 0.4374 0.055 Uiso calc R 1 1
C C12 0.7474(2) 0.5589(2) 0.22564(17) 0.0320(5) Uani d . 1 1
C C3 0.4124(3) 0.3329(2) 0.1943(2) 0.0472(7) Uani d . 1 1
H H3A 0.3587 0.2986 0.1402 0.057 Uiso calc R 1 1
C C14 0.8724(3) 0.4807(3) 0.1230(2) 0.0508(8) Uani d . 1 1
H H14A 0.8780 0.4486 0.0634 0.061 Uiso calc R 1 1
C C21 0.4301(2) 0.6992(2) 0.1799(2) 0.0422(6) Uani d . 1 1
H H21A 0.4517 0.7497 0.2359 0.051 Uiso calc R 1 1
H H21B 0.3823 0.6388 0.1977 0.051 Uiso calc R 1 1
C C18 0.6141(3) 0.7518(2) 0.1316(2) 0.0447(7) Uani d . 1 1
H H18A 0.6905 0.7268 0.1157 0.054 Uiso calc R 1 1
H H18B 0.6370 0.8018 0.1878 0.054 Uiso calc R 1 1
C C6 0.5383(3) 0.2888(3) 0.4655(3) 0.0652(10) Uani d . 1 1
H H6A 0.5012 0.2216 0.4733 0.078 Uiso calc R 1 1
C C13 0.7575(3) 0.5088(3) 0.1383(2) 0.0518(8) Uani d . 1 1
H H13A 0.6852 0.4937 0.0888 0.062 Uiso calc R 1 1
C C2 0.4726(2) 0.4315(2) 0.18050(19) 0.0379(6) Uani d . 1 1
C C4 0.4320(3) 0.2876(2) 0.2861(3) 0.0540(8) Uani d . 1 1
H H4A 0.3910 0.2225 0.2943 0.065 Uiso calc R 1 1
C C20 0.3525(3) 0.7583(3) 0.0899(2) 0.0537(8) Uani d . 1 1
H H20A 0.3291 0.7067 0.0349 0.064 Uiso calc R 1 1
H H20B 0.2761 0.7853 0.1044 0.064 Uiso calc R 1 1
C C19 0.5324(3) 0.8112(3) 0.0430(2) 0.0530(8) Uani d . 1 1
H H19A 0.5778 0.8740 0.0265 0.064 Uiso calc R 1 1
H H19B 0.5140 0.7619 -0.0139 0.064 Uiso calc R 1 1
C C8 0.6695(3) 0.4395(3) 0.5347(2) 0.0603(9) Uani d . 1 1
H H8A 0.7202 0.4741 0.5902 0.072 Uiso calc R 1 1
C C7 0.6148(4) 0.3382(3) 0.5461(3) 0.0701(11) Uani d . 1 1
H H7A 0.6306 0.3047 0.6083 0.084 Uiso calc R 1 1

loop_
_atom_site_aniso_label
_atom_site_aniso_U_11
_atom_site_aniso_U_22
_atom_site_aniso_U_33
_atom_site_aniso_U_12
_atom_site_aniso_U_13
_atom_site_aniso_U_23
Br1 0.03958(18) 0.0596(2) 0.0768(3) 0.00364(14) 0.02412(15) -0.00697(16)
O1 0.0537(12) 0.0564(12) 0.0335(10) -0.0090(10) 0.0017(9) -0.0046(9)
N1 0.0327(11) 0.0389(12) 0.0301(11) 0.0051(9) 0.0080(9) 0.0044(9)
C15 0.0317(14) 0.0391(14) 0.0461(16) 0.0020(11) 0.0116(12) 0.0033(12)
C16 0.0303(14) 0.0544(17) 0.0416(15) -0.0049(12) 0.0041(12) -0.0009(13)
O2 0.0549(12) 0.0499(12) 0.0541(12) 0.0140(10) 0.0141(10) 0.0128(10)
C17 0.0378(14) 0.0445(14) 0.0333(14) -0.0052(12) 0.0099(12) -0.0055(12)
C5 0.0515(17) 0.0402(15) 0.0567(18) 0.0131(13) 0.0305(15) 0.0087(14)
C1 0.0313(13) 0.0378(14) 0.0345(14) 0.0051(11) 0.0097(11) 0.0022(11)
C11 0.0334(13) 0.0392(14) 0.0246(12) 0.0019(11) 0.0051(10) -0.0008(10)
C10 0.0335(14) 0.0436(15) 0.0382(14) 0.0122(11) 0.0156(11) 0.0069(12)
C9 0.0411(16) 0.0630(18) 0.0353(15) 0.0085(14) 0.0109(13) 0.0075(14)
C12 0.0330(13) 0.0333(13) 0.0291(13) 0.0007(10) 0.0068(11) 0.0016(10)
C3 0.0440(16) 0.0440(16) 0.0580(19) -0.0035(13) 0.0212(14) -0.0132(14)
C14 0.0433(16) 0.070(2) 0.0392(16) 0.0070(15) 0.0105(13) -0.0146(14)
C21 0.0397(15) 0.0441(15) 0.0454(16) 0.0060(12) 0.0157(12) 0.0023(13)
C18 0.0428(16) 0.0471(16) 0.0471(16) 0.0020(13) 0.0168(13) 0.0111(13)
C6 0.082(2) 0.057(2) 0.072(2) 0.0237(18) 0.049(2) 0.0276(18)
C13 0.0338(15) 0.081(2) 0.0364(15) 0.0038(14) 0.0007(12) -0.0137(15)
C2 0.0356(14) 0.0398(14) 0.0391(15) 0.0037(11) 0.0107(12) -0.0026(12)
C4 0.0603(19) 0.0344(15) 0.080(2) -0.0028(14) 0.0423(18) -0.0024(15)
C20 0.0407(16) 0.0611(19) 0.0580(19) 0.0124(14) 0.0100(14) 0.0038(16)
C19 0.0565(18) 0.0564(18) 0.0485(17) 0.0101(15) 0.0174(14) 0.0177(14)
C8 0.0511(18) 0.095(3) 0.0367(16) 0.0188(18) 0.0151(14) 0.0153(16)
C7 0.080(2) 0.089(3) 0.052(2) 0.036(2) 0.0372(19) 0.037(2)

loop_
_atom_type_symbol
_atom_type_description
_atom_type_scat_dispersion_real
_atom_type_scat_dispersion_imag
_atom_type_scat_source
C C 0.0033 0.0016 'International Tables Vol C Tables 4.2.6.8 and 6.1.1.4'
H H 0.0000 0.0000 'International Tables Vol C Tables 4.2.6.8 and 6.1.1.4'
N N 0.0061 0.0033 'International Tables Vol C Tables 4.2.6.8 and 6.1.1.4'
O O 0.0106 0.0060 'International Tables Vol C Tables 4.2.6.8 and 6.1.1.4'
Br Br -0.2901 2.4595 'International Tables Vol C Tables 4.2.6.8 and 6.1.1.4'

loop_
_geom_angle_atom_site_label_1
_geom_angle_atom_site_label_2
_geom_angle_atom_site_label_3
_geom_angle
C2 O1 H1A 109.5
C18 N1 C21 107.3(2)
C18 N1 C11 113.12(19)
C21 N1 C11 111.10(19)
C16 C15 C14 121.1(3)
C16 C15 Br1 119.4(2)
C14 C15 Br1 119.4(2)
C15 C16 C17 119.2(2)
C15 C16 H16A 120.4
C17 C16 H16A 120.4
C20 O2 C19 110.1(2)
C16 C17 C12 121.3(2)
C16 C17 H17A 119.3
C12 C17 H17A 119.3
C6 C5 C4 121.5(3)
C6 C5 C10 119.4(3)
C4 C5 C10 119.1(3)
C2 C1 C10 118.5(2)
C2 C1 C11 121.2(2)
C10 C1 C11 120.2(2)
N1 C11 C12 111.41(19)
N1 C11 C1 110.96(19)
C12 C11 C1 109.3(2)
N1 C11 H11A 108.3
C12 C11 H11A 108.3
C1 C11 H11A 108.3
C9 C10 C5 117.8(2)
C9 C10 C1 123.0(2)
C5 C10 C1 119.2(2)
C8 C9 C10 120.7(3)
C8 C9 H9A 119.6
C10 C9 H9A 119.6
C17 C12 C13 118.0(2)
C17 C12 C11 120.4(2)
C13 C12 C11 121.6(2)
C4 C3 C2 120.4(3)
C4 C3 H3A 119.8
C2 C3 H3A 119.8
C15 C14 C13 118.9(3)
C15 C14 H14A 120.5
C13 C14 H14A 120.5
N1 C21 C20 109.5(2)
N1 C21 H21A 109.8
C20 C21 H21A 109.8
N1 C21 H21B 109.8
C20 C21 H21B 109.8
H21A C21 H21B 108.2
N1 C18 C19 109.5(2)
N1 C18 H18A 109.8
C19 C18 H18A 109.8
N1 C18 H18B 109.8
C19 C18 H18B 109.8
H18A C18 H18B 108.2
C7 C6 C5 121.3(3)
C7 C6 H6A 119.3
C5 C6 H6A 119.3
C14 C13 C12 121.4(3)
C14 C13 H13A 119.3
C12 C13 H13A 119.3
O1 C2 C1 123.3(2)
O1 C2 C3 115.0(2)
C1 C2 C3 121.7(3)
C3 C4 C5 121.1(3)
C3 C4 H4A 119.4
C5 C4 H4A 119.4
O2 C20 C21 112.0(2)
O2 C20 H20A 109.2
C21 C20 H20A 109.2
O2 C20 H20B 109.2
C21 C20 H20B 109.2
H20A C20 H20B 107.9
O2 C19 C18 112.3(2)
O2 C19 H19A 109.1
C18 C19 H19A 109.1
O2 C19 H19B 109.1
C18 C19 H19B 109.1
H19A C19 H19B 107.9
C9 C8 C7 121.3(3)
C9 C8 H8A 119.3
C7 C8 H8A 119.3
C6 C7 C8 119.4(3)
C6 C7 H7A 120.3
C8 C7 H7A 120.3

loop_
_geom_bond_atom_site_label_1
_geom_bond_atom_site_label_2
_geom_bond_distance
Br1 C15 1.904(3)
O1 C2 1.362(3)
O1 H1A 0.8200
N1 C18 1.477(3)
N1 C21 1.477(3)
N1 C11 1.487(3)
C15 C16 1.369(4)
C15 C14 1.373(4)
C16 C17 1.379(4)
C16 H16A 0.9300
O2 C20 1.418(4)
O2 C19 1.420(3)
C17 C12 1.379(3)
C17 H17A 0.9300
C5 C6 1.414(4)
C5 C4 1.417(4)
C5 C10 1.421(4)
C1 C2 1.382(4)
C1 C10 1.443(4)
C1 C11 1.530(4)
C11 C12 1.523(3)
C11 H11A 0.9800
C10 C9 1.414(4)
C9 C8 1.372(4)
C9 H9A 0.9300
C12 C13 1.386(4)
C3 C4 1.354(4)
C3 C2 1.402(4)
C3 H3A 0.9300
C14 C13 1.378(4)
C14 H14A 0.9300
C21 C20 1.506(4)
C21 H21A 0.9700
C21 H21B 0.9700
C18 C19 1.512(4)
C18 H18A 0.9700
C18 H18B 0.9700
C6 C7 1.359(5)
C6 H6A 0.9300
C13 H13A 0.9300
C4 H4A 0.9300
C20 H20A 0.9700
C20 H20B 0.9700
C19 H19A 0.9700
C19 H19B 0.9700
C8 C7 1.394(5)
C8 H8A 0.9300
C7 H7A 0.9300

loop_
_geom_hbond_atom_site_label_D
_geom_hbond_atom_site_label_H
_geom_hbond_atom_site_label_A
_geom_hbond_site_symmetry_A
_geom_hbond_distance_DH
_geom_hbond_distance_HA
_geom_hbond_distance_DA
_geom_hbond_angle_DHA
O1 H1A N1 . 0.82 1.93 2.622(3) 142
C13 H13A O1 3_665 0.93 2.53 3.357(4) 148
